data_7014372
loop_
_publ_author_name
'George, Michael W.'
'Hall, Michael B.'
'Portius, Peter'
'Renz, Amanda L.'
'Sun, Xue-Zhong'
'Towrie, Michael'
'Yang, Xinzheng'

_publ_section_title
;
 Combined experimental and theoretical investigation into C-H
 activation of cyclic alkanes by Cp'Rh(CO)(2) (Cp' = \h(5)-C(5)H(5) or
 \h(5)-C(5)Me(5)).
;
_journal_issue 8
_journal_name_full 'Dalton transactions (Cambridge, England : 2003)'
_journal_page_first 1751
_journal_page_last 1757
_journal_paper_doi 10.1039/c0dt00661k
_journal_volume 40
_journal_year 2011
_chemical_absolute_configuration rmad
_chemical_formula_moiety 'C60 H89 Al2 N4 O6, C7 H8'
_chemical_formula_sum 'C67 H97 Al2 N4 O6'
_chemical_formula_weight 1109.45
_chemical_name_systematic
;
?
;
_space_group_IT_number 154
_symmetry_cell_setting trigonal
_symmetry_space_group_name_Hall 'P 32 2"'
_symmetry_space_group_name_H-M 'P 32 2 1'
_atom_sites_solution_hydrogens geom
_atom_sites_solution_primary direct
_atom_sites_solution_secondary difmap
_audit_creation_method SHELXL-97
_cell_angle_alpha 90.00
_cell_angle_beta 90.00
_cell_angle_gamma 120.00
_cell_formula_units_Z 3
_cell_length_a 18.579(3)
_cell_length_b 18.579(3)
_cell_length_c 15.951(3)
_cell_measurement_reflns_used 8180
_cell_measurement_temperature 150(2)
_cell_measurement_theta_max 27.34
_cell_measurement_theta_min 2.52
_cell_volume 4768.3(14)
_computing_cell_refinement
;
APEX 2 software, Bruker Nonius 2004
;
_computing_data_collection
;
APEX 2 software, Bruker Nonius 2004
;
_computing_data_reduction
;
SAINT - Bruker Integration program embedded in
APEX 2 software, Bruker Nonius 2004
;
_computing_molecular_graphics 'ORTEP-III Version 1.08 (Farrugia, 2005)'
_computing_publication_material
;
enCIFer: A program for viewing, editing and visualising CIFs.
F. H. Allen, O. Johnson, G. P. Shields, B. R. Smith, M. Towler,
J. Applied Cryst., 37, 331-334, 2004
;
_computing_structure_refinement
;
SHELXL-97 (Sheldrick, 1997)
XSeed v2.0 (L.J.Barbour, J.Supramol. Chem., 2003, 1, 189.)
;
_computing_structure_solution
;
SHELXS-97 (Sheldrick, 1990)
XSeed v2.0 (L.J.Barbour, J.Supramol. Chem., 2003, 1, 189.)
;
_diffrn_ambient_temperature 150(2)
_diffrn_detector_area_resol_mean
;
120 microns
;
_diffrn_measured_fraction_theta_full 0.999
_diffrn_measured_fraction_theta_max 0.999
_diffrn_measurement_device_type
;
Mach3 kappa-type 4-circle goniostat.
;
_diffrn_measurement_method 'rotation images'
_diffrn_radiation_detector 'ApexII camera'
_diffrn_radiation_monochromator
;
graphite model mounted in "parallel" mode
;
_diffrn_radiation_source
;
Bruker Nonius FR591 rotating anode generator
;
_diffrn_radiation_type MoK\a
_diffrn_radiation_wavelength 0.71073
_diffrn_reflns_av_R_equivalents 0.0457
_diffrn_reflns_av_sigmaI/netI 0.0164
_diffrn_reflns_limit_h_max 24
_diffrn_reflns_limit_h_min -23
_diffrn_reflns_limit_k_max 24
_diffrn_reflns_limit_k_min -24
_diffrn_reflns_limit_l_max 20
_diffrn_reflns_limit_l_min -20
_diffrn_reflns_number 69370
_diffrn_reflns_theta_full 27.38
_diffrn_reflns_theta_max 27.38
_diffrn_reflns_theta_min 2.53
_diffrn_standards_decay_% 0
_diffrn_standards_interval_count 0
_diffrn_standards_interval_time 0
_diffrn_standards_number 0
_exptl_absorpt_coefficient_mu 0.098
_exptl_absorpt_correction_T_max 0.9835
_exptl_absorpt_correction_T_min 0.8314
_exptl_absorpt_correction_type multi-scan
_exptl_absorpt_process_details
;
See Sheldrick, G. M. (2002). SADABS. Version
2.03. University of Gottingen, Germany.
;
_exptl_crystal_colour colourless
_exptl_crystal_density_diffrn 1.159
_exptl_crystal_density_method 'not measured'
_exptl_crystal_description prism
_exptl_crystal_F_000 1806
_exptl_crystal_size_max 0.26
_exptl_crystal_size_mid 0.24
_exptl_crystal_size_min 0.17
_refine_diff_density_max 0.535
_refine_diff_density_min -0.204
_refine_diff_density_rms 0.040
_refine_ls_extinction_method none
_refine_ls_goodness_of_fit_ref 1.059
_refine_ls_hydrogen_treatment constr
_refine_ls_matrix_type full
_refine_ls_number_parameters 397
_refine_ls_number_reflns 3943
_refine_ls_number_restraints 0
_refine_ls_restrained_S_all 1.059
_refine_ls_R_factor_all 0.0420
_refine_ls_R_factor_gt 0.0377
_refine_ls_shift/su_max 0.001
_refine_ls_shift/su_mean 0.000
_refine_ls_structure_factor_coef Fsqd
_refine_ls_weighting_details 'calc w=1/[\s^2^(Fo^2^)+(0.0703P)^2^+1.1580P] where P=(Fo^2^+2Fc^2^)/3'
_refine_ls_weighting_scheme calc
_refine_ls_wR_factor_gt 0.1066
_refine_ls_wR_factor_ref 0.1111
_reflns_number_gt 3671
_reflns_number_total 3943
_reflns_threshold_expression >2sigma(I)
_cod_data_source_file C0DT00661K.TXT
_cod_data_source_block acg29revised20100728
_cod_original_cell_volume 4768.2(13)
_cod_database_code 7014372

loop_
_symmetry_equiv_pos_as_xyz
'x, y, z'
'-y, x-y, z+2/3'
'-x+y, -x, z+1/3'
'x-y, -y, -z+1/3'
'-x, -x+y, -z+2/3'
'y, x, -z'

loop_
_atom_site_label
_atom_site_type_symbol
_atom_site_fract_x
_atom_site_fract_y
_atom_site_fract_z
_atom_site_U_iso_or_equiv
_atom_site_adp_type
_atom_site_occupancy
_atom_site_symmetry_multiplicity
_atom_site_calc_flag
_atom_site_refinement_flags
_atom_site_disorder_assembly
_atom_site_disorder_group
Al1 Al 0.66349(3) 0.02742(3) 0.07631(2) 0.02071(10) Uani 1 1 d . . .
O1 O 0.71121(8) 0.0000 0.1667 0.0230(3) Uani 1 2 d S . .
C1 C 0.59116(10) 0.13652(10) 0.05141(10) 0.0252(3) Uani 1 1 d . . .
H1 H 0.5542 0.1109 0.1011 0.030 Uiso 1 1 calc R . .
O2 O 0.58213(8) 0.0000 0.1667 0.0217(3) Uani 1 2 d S . .
C2 C 0.55749(13) 0.18425(12) 0.00104(12) 0.0371(4) Uani 1 1 d . . .
H2A H 0.5006 0.1451 -0.0190 0.045 Uiso 1 1 calc R . .
H2B H 0.5932 0.2106 -0.0485 0.045 Uiso 1 1 calc R . .
C3 C 0.55613(15) 0.25166(14) 0.05684(14) 0.0444(5) Uani 1 1 d . . .
H3A H 0.5367 0.2835 0.0233 0.053 Uiso 1 1 calc R . .
H3B H 0.5165 0.2246 0.1035 0.053 Uiso 1 1 calc R . .
C4 C 0.64311(16) 0.31182(14) 0.09294(13) 0.0454(5) Uani 1 1 d . . .
H4A H 0.6393 0.3517 0.1313 0.054 Uiso 1 1 calc R . .
H4B H 0.6813 0.3438 0.0466 0.054 Uiso 1 1 calc R . .
C5 C 0.67852(13) 0.26409(12) 0.14092(12) 0.0368(4) Uani 1 1 d . . .
H5A H 0.7358 0.3034 0.1598 0.044 Uiso 1 1 calc R . .
H5B H 0.6441 0.2373 0.1911 0.044 Uiso 1 1 calc R . .
C6 C 0.67910(11) 0.19742(10) 0.08380(10) 0.0263(3) Uani 1 1 d . . .
H6 H 0.7141 0.2268 0.0339 0.032 Uiso 1 1 calc R . .
N11 N 0.59571(8) 0.06894(9) 0.00471(8) 0.0244(3) Uani 1 1 d . . .
H11 H 0.6252 0.0919 -0.0445 0.029 Uiso 1 1 calc R . .
C12 C 0.51198(11) -0.00151(11) -0.01929(11) 0.0307(4) Uani 1 1 d . . .
H12A H 0.4811 0.0207 -0.0503 0.037 Uiso 1 1 calc R . .
H12B H 0.4802 -0.0289 0.0322 0.037 Uiso 1 1 calc R . .
C13 C 0.51823(11) -0.06519(11) -0.07317(10) 0.0297(4) Uani 1 1 d . . .
C14 C 0.47884(12) -0.08618(13) -0.15188(11) 0.0376(4) Uani 1 1 d . . .
H14 H 0.4509 -0.0585 -0.1720 0.045 Uiso 1 1 calc R . .
C15 C 0.48084(14) -0.14760(14) -0.20042(12) 0.0423(5) Uani 1 1 d . . .
H15 H 0.4553 -0.1613 -0.2541 0.051 Uiso 1 1 calc R . .
C16 C 0.52078(12) -0.18861(13) -0.16914(11) 0.0377(4) Uani 1 1 d . . .
H16 H 0.5202 -0.2315 -0.2021 0.045 Uiso 1 1 calc R . .
C17 C 0.56220(11) -0.16972(11) -0.09073(10) 0.0293(3) Uani 1 1 d . . .
C18 C 0.56201(10) -0.10470(11) -0.04249(10) 0.0264(3) Uani 1 1 d . . .
O19 O 0.59968(7) -0.08056(7) 0.03370(6) 0.0243(2) Uani 1 1 d . . .
C20 C 0.59799(12) -0.22421(12) -0.05753(11) 0.0341(4) Uani 1 1 d . . .
C21 C 0.68542(13) -0.17195(14) -0.01776(13) 0.0421(5) Uani 1 1 d . . .
H21A H 0.6815 -0.1435 0.0323 0.063 Uiso 1 1 calc R . .
H21B H 0.7231 -0.1307 -0.0584 0.063 Uiso 1 1 calc R . .
H21C H 0.7070 -0.2086 -0.0021 0.063 Uiso 1 1 calc R . .
C22 C 0.53645(14) -0.28293(14) 0.01005(12) 0.0421(5) Uani 1 1 d . . .
H22A H 0.5285 -0.2498 0.0530 0.063 Uiso 1 1 calc R . .
H22B H 0.5591 -0.3152 0.0361 0.063 Uiso 1 1 calc R . .
H22C H 0.4830 -0.3209 -0.0163 0.063 Uiso 1 1 calc R . .
C23 C 0.60325(16) -0.28124(16) -0.12588(14) 0.0494(5) Uani 1 1 d . . .
H23A H 0.6169 -0.3204 -0.0978 0.059 Uiso 1 1 calc R . .
H23B H 0.5475 -0.3146 -0.1512 0.059 Uiso 1 1 calc R . .
C24 C 0.6651(2) -0.2387(2) -0.19592(17) 0.0750(9) Uani 1 1 d . . .
H24A H 0.6511 -0.2016 -0.2264 0.112 Uiso 1 1 calc R . .
H24B H 0.6633 -0.2807 -0.2345 0.112 Uiso 1 1 calc R . .
H24C H 0.7212 -0.2064 -0.1723 0.112 Uiso 1 1 calc R . .
N61 N 0.71534(8) 0.14944(8) 0.12339(8) 0.0227(3) Uani 1 1 d . . .
H61 H 0.7024 0.1449 0.1802 0.027 Uiso 1 1 calc R . .
C62 C 0.80853(10) 0.19398(11) 0.11701(10) 0.0277(3) Uani 1 1 d . . .
H62A H 0.8296 0.1605 0.1446 0.033 Uiso 1 1 calc R . .
H62B H 0.8323 0.2480 0.1465 0.033 Uiso 1 1 calc R . .
C63 C 0.83630(10) 0.20870(11) 0.02627(10) 0.0279(3) Uani 1 1 d . . .
C64 C 0.89274(12) 0.28937(12) -0.00026(12) 0.0358(4) Uani 1 1 d . . .
H64 H 0.9126 0.3342 0.0384 0.043 Uiso 1 1 calc R . .
C65 C 0.92015(13) 0.30440(13) -0.08332(12) 0.0431(5) Uani 1 1 d . . .
H65 H 0.9580 0.3592 -0.1017 0.052 Uiso 1 1 calc R . .
C66 C 0.89101(13) 0.23761(13) -0.13877(11) 0.0395(4) Uani 1 1 d . . .
H66 H 0.9109 0.2483 -0.1948 0.047 Uiso 1 1 calc R . .
C67 C 0.83357(11) 0.15497(12) -0.11598(10) 0.0346(4) Uani 1 1 d . . .
C68 C 0.80368(10) 0.13992(11) -0.03041(10) 0.0276(3) Uani 1 1 d . . .
O69 O 0.74705(7) 0.06325(8) -0.00299(6) 0.0271(3) Uani 1 1 d . . .
C70 C 0.80743(15) 0.08307(15) -0.18022(12) 0.0544(7) Uani 1 1 d . . .
C71 C 0.8499(2) 0.1179(2) -0.26734(15) 0.0980(15) Uani 1 1 d . . .
H71A H 0.8341 0.1577 -0.2882 0.147 Uiso 1 1 calc R . .
H71B H 0.8317 0.0720 -0.3073 0.147 Uiso 1 1 calc R . .
H71C H 0.9104 0.1458 -0.2609 0.147 Uiso 1 1 calc R . .
C72 C 0.8345(2) 0.02210(18) -0.14746(18) 0.0725(9) Uani 1 1 d . . .
H72A H 0.8953 0.0494 -0.1477 0.109 Uiso 1 1 calc R . .
H72B H 0.8115 -0.0270 -0.1837 0.109 Uiso 1 1 calc R . .
H72C H 0.8139 0.0052 -0.0902 0.109 Uiso 1 1 calc R . .
C73 C 0.71208(16) 0.03508(15) -0.19406(13) 0.0602(7) Uani 1 1 d . . .
H73A H 0.6982 -0.0110 -0.2338 0.072 Uiso 1 1 calc R . .
H73B H 0.6847 0.0101 -0.1401 0.072 Uiso 1 1 calc R . .
C74 C 0.6778(2) 0.0851(2) -0.2262(2) 0.0850(10) Uani 1 1 d . . .
H74A H 0.6906 0.1307 -0.1872 0.128 Uiso 1 1 calc R . .
H74B H 0.6174 0.0502 -0.2320 0.128 Uiso 1 1 calc R . .
H74C H 0.7023 0.1079 -0.2811 0.128 Uiso 1 1 calc R . .
C1SA C 0.9337(3) 0.0421(4) 0.1190(3) 0.0491(11) Uani 0.50 1 d P . 1
C2SA C 0.8780(5) -0.0412(5) 0.0980(5) 0.0547(16) Uani 0.50 1 d P . 1
H2SA H 0.8676 -0.0555 0.0404 0.066 Uiso 0.50 1 calc PR . 1
C3SA C 0.8379(4) -0.1027(4) 0.1562(5) 0.0615(15) Uani 0.50 1 d P . 1
H3SA H 0.7947 -0.1591 0.1570 0.074 Uiso 0.50 1 calc PR . 1
C7SA C 0.9798(4) 0.1087(4) 0.0532(4) 0.0737(17) Uani 0.50 1 d P . 1
H7S1 H 1.0271 0.1045 0.0322 0.111 Uiso 0.50 1 calc PR . 1
H7S2 H 0.9999 0.1637 0.0783 0.111 Uiso 0.50 1 calc PR . 1
H7S3 H 0.9421 0.1011 0.0068 0.111 Uiso 0.50 1 calc PR . 1
C4SB C 0.9339(4) 0.0824(5) 0.0939(4) 0.0647(15) Uani 0.50 1 d P . 2
H4SB H 0.9432 0.1306 0.0643 0.078 Uiso 0.50 1 calc PR . 2
C5SB C 0.9056(6) 0.0010(6) 0.0704(5) 0.075(2) Uani 0.50 1 d P . 2
H5SB H 0.9003 -0.0126 0.0125 0.090 Uiso 0.50 1 calc PR . 2
C6SB C 0.8841(7) -0.0626(6) 0.1308(5) 0.067(2) Uani 0.50 1 d P . 2
H6SB H 0.8879 -0.1077 0.1076 0.081 Uiso 0.50 1 calc PR . 2
H3 H 0.7575 0.0000 0.1667 0.103(18) Uiso 1 2 d SR . .

loop_
_atom_site_aniso_label
_atom_site_aniso_U_11
_atom_site_aniso_U_22
_atom_site_aniso_U_33
_atom_site_aniso_U_23
_atom_site_aniso_U_13
_atom_site_aniso_U_12
Al1 0.0193(2) 0.0250(2) 0.01571(19) -0.00169(16) -0.00058(16) 0.00956(19)
O1 0.0222(5) 0.0304(9) 0.0190(6) -0.0029(6) -0.0014(3) 0.0152(4)
C1 0.0268(8) 0.0260(8) 0.0224(7) 0.0038(6) -0.0004(6) 0.0128(7)
O2 0.0215(5) 0.0255(8) 0.0193(7) 0.0014(6) 0.0007(3) 0.0127(4)
C2 0.0452(11) 0.0356(10) 0.0343(9) 0.0048(8) -0.0072(8) 0.0231(9)
C3 0.0569(13) 0.0427(12) 0.0464(11) 0.0042(9) -0.0078(10) 0.0344(11)
C4 0.0625(14) 0.0349(11) 0.0470(11) -0.0013(9) -0.0029(10) 0.0305(10)
C5 0.0444(11) 0.0329(10) 0.0361(9) -0.0059(8) -0.0047(8) 0.0215(9)
C6 0.0292(8) 0.0243(8) 0.0229(7) 0.0013(6) 0.0019(6) 0.0115(7)
N11 0.0222(7) 0.0272(7) 0.0203(6) -0.0011(5) -0.0017(5) 0.0097(6)
C12 0.0219(8) 0.0318(9) 0.0343(9) -0.0036(7) -0.0075(7) 0.0104(7)
C13 0.0229(8) 0.0320(9) 0.0278(8) -0.0052(7) -0.0050(6) 0.0090(7)
C14 0.0322(9) 0.0443(11) 0.0322(9) -0.0041(8) -0.0121(7) 0.0161(8)
C15 0.0449(11) 0.0503(12) 0.0268(9) -0.0106(8) -0.0145(8) 0.0202(10)
C16 0.0371(10) 0.0447(11) 0.0267(8) -0.0127(8) -0.0068(7) 0.0170(9)
C17 0.0275(8) 0.0343(8) 0.0216(7) -0.0059(6) -0.0006(6) 0.0121(7)
C18 0.0203(7) 0.0307(8) 0.0202(7) -0.0018(6) -0.0015(6) 0.0068(7)
O19 0.0250(6) 0.0266(5) 0.0178(5) -0.0043(4) -0.0031(4) 0.0103(5)
C20 0.0357(10) 0.0404(10) 0.0286(8) -0.0117(7) -0.0051(7) 0.0210(8)
C21 0.0349(10) 0.0524(12) 0.0445(10) -0.0176(9) -0.0084(8) 0.0260(9)
C22 0.0481(12) 0.0436(11) 0.0334(9) -0.0017(8) -0.0053(8) 0.0220(10)
C23 0.0610(14) 0.0569(14) 0.0407(10) -0.0203(10) -0.0084(10) 0.0372(12)
C24 0.0691(18) 0.100(2) 0.0561(14) -0.0264(16) 0.0083(14) 0.0425(18)
N61 0.0211(6) 0.0264(6) 0.0171(5) -0.0004(5) 0.0016(5) 0.0092(5)
C62 0.0220(8) 0.0308(8) 0.0223(7) -0.0051(6) 0.0002(6) 0.0072(7)
C63 0.0219(8) 0.0348(9) 0.0207(7) -0.0029(6) 0.0038(6) 0.0095(7)
C64 0.0288(9) 0.0327(9) 0.0347(9) -0.0060(7) 0.0072(7) 0.0069(8)
C65 0.0391(11) 0.0351(10) 0.0402(10) 0.0030(8) 0.0187(9) 0.0074(9)
C66 0.0363(10) 0.0433(11) 0.0267(8) 0.0016(8) 0.0123(7) 0.0107(9)
C67 0.0290(9) 0.0389(10) 0.0243(8) -0.0032(7) 0.0058(7) 0.0084(8)
C68 0.0208(8) 0.0328(9) 0.0232(7) -0.0014(6) 0.0030(6) 0.0091(7)
O69 0.0238(5) 0.0295(6) 0.0207(5) -0.0029(4) 0.0036(4) 0.0078(5)
C70 0.0563(13) 0.0507(13) 0.0239(8) -0.0105(9) 0.0149(9) 0.0026(11)
C71 0.100(2) 0.0760(19) 0.0350(11) -0.0229(13) 0.0346(14) -0.0188(18)
C72 0.088(2) 0.0584(16) 0.0660(16) -0.0181(13) 0.0284(15) 0.0333(15)
C73 0.0631(15) 0.0466(12) 0.0276(9) 0.0014(9) -0.0035(10) -0.0051(11)
C74 0.078(2) 0.0642(18) 0.0728(18) 0.0144(15) -0.0143(16) 0.0059(16)
C1SA 0.035(2) 0.063(3) 0.051(3) 0.005(3) -0.004(2) 0.026(2)
C2SA 0.055(4) 0.058(5) 0.058(5) -0.015(4) -0.015(3) 0.034(4)
C3SA 0.048(3) 0.051(3) 0.080(4) 0.005(3) -0.005(3) 0.021(3)
C7SA 0.062(4) 0.083(4) 0.067(4) 0.018(3) -0.007(3) 0.029(3)
C4SB 0.069(4) 0.070(4) 0.070(4) 0.010(3) 0.001(3) 0.046(4)
C5SB 0.100(6) 0.075(5) 0.054(4) -0.008(4) -0.021(4) 0.046(5)
C6SB 0.099(7) 0.067(5) 0.059(5) -0.006(4) -0.014(4) 0.058(5)

loop_
_atom_type_symbol
_atom_type_description
_atom_type_scat_dispersion_real
_atom_type_scat_dispersion_imag
_atom_type_scat_source
C C 0.0033 0.0016 'International Tables Vol C Tables 4.2.6.8 and 6.1.1.4'
H H 0.0000 0.0000 'International Tables Vol C Tables 4.2.6.8 and 6.1.1.4'
N N 0.0061 0.0033 'International Tables Vol C Tables 4.2.6.8 and 6.1.1.4'
O O 0.0106 0.0060 'International Tables Vol C Tables 4.2.6.8 and 6.1.1.4'
Al Al 0.0645 0.0514 'International Tables Vol C Tables 4.2.6.8 and 6.1.1.4'

loop_
_geom_angle_atom_site_label_1
_geom_angle_atom_site_label_2
_geom_angle_atom_site_label_3
_geom_angle
_geom_angle_site_symmetry_1
_geom_angle_site_symmetry_3
_geom_angle_publ_flag
O69 Al1 O19 96.03(5) . . ?
O69 Al1 O1 101.31(6) . . ?
O19 Al1 O1 96.83(4) . . ?
O69 Al1 O2 174.14(5) . . ?
O19 Al1 O2 89.75(4) . . ?
O1 Al1 O2 76.96(5) . . ?
O69 Al1 N61 90.38(5) . . ?
O19 Al1 N61 169.77(6) . . ?
O1 Al1 N61 89.68(4) . . ?
O2 Al1 N61 84.03(4) . . ?
O69 Al1 N11 92.59(5) . . ?
O19 Al1 N11 91.22(5) . . ?
O1 Al1 N11 163.06(5) . . ?
O2 Al1 N11 88.24(5) . . ?
N61 Al1 N11 80.51(5) . . ?
Al1 O1 Al1 105.74(8) 4 . ?
Al1 O1 H3 127.1 4 . ?
Al1 O1 H3 127.1 . . ?
N11 C1 C6 107.41(13) . . ?
N11 C1 C2 115.59(13) . . ?
C6 C1 C2 109.82(14) . . ?
N11 C1 H1 107.9 . . ?
C6 C1 H1 107.9 . . ?
C2 C1 H1 107.9 . . ?
Al1 O2 Al1 100.35(7) 4 . ?
C1 C2 C3 109.95(14) . . ?
C1 C2 H2A 109.7 . . ?
C3 C2 H2A 109.7 . . ?
C1 C2 H2B 109.7 . . ?
C3 C2 H2B 109.7 . . ?
H2A C2 H2B 108.2 . . ?
C4 C3 C2 111.45(18) . . ?
C4 C3 H3A 109.3 . . ?
C2 C3 H3A 109.3 . . ?
C4 C3 H3B 109.3 . . ?
C2 C3 H3B 109.3 . . ?
H3A C3 H3B 108.0 . . ?
C3 C4 C5 111.16(17) . . ?
C3 C4 H4A 109.4 . . ?
C5 C4 H4A 109.4 . . ?
C3 C4 H4B 109.4 . . ?
C5 C4 H4B 109.4 . . ?
H4A C4 H4B 108.0 . . ?
C6 C5 C4 110.13(15) . . ?
C6 C5 H5A 109.6 . . ?
C4 C5 H5A 109.6 . . ?
C6 C5 H5B 109.6 . . ?
C4 C5 H5B 109.6 . . ?
H5A C5 H5B 108.1 . . ?
N61 C6 C1 109.37(13) . . ?
N61 C6 C5 114.48(13) . . ?
C1 C6 C5 110.97(15) . . ?
N61 C6 H6 107.2 . . ?
C1 C6 H6 107.2 . . ?
C5 C6 H6 107.2 . . ?
C12 N11 C1 112.98(13) . . ?
C12 N11 Al1 111.56(10) . . ?
C1 N11 Al1 109.34(9) . . ?
C12 N11 H11 107.6 . . ?
C1 N11 H11 107.6 . . ?
Al1 N11 H11 107.6 . . ?
N11 C12 C13 112.11(14) . . ?
N11 C12 H12A 109.2 . . ?
C13 C12 H12A 109.2 . . ?
N11 C12 H12B 109.2 . . ?
C13 C12 H12B 109.2 . . ?
H12A C12 H12B 107.9 . . ?
C14 C13 C18 120.98(17) . . ?
C14 C13 C12 119.42(17) . . ?
C18 C13 C12 119.58(14) . . ?
C15 C14 C13 119.96(18) . . ?
C15 C14 H14 120.0 . . ?
C13 C14 H14 120.0 . . ?
C14 C15 C16 119.17(16) . . ?
C14 C15 H15 120.4 . . ?
C16 C15 H15 120.4 . . ?
C15 C16 C17 123.48(18) . . ?
C15 C16 H16 118.3 . . ?
C17 C16 H16 118.3 . . ?
C16 C17 C18 116.89(17) . . ?
C16 C17 C20 119.67(16) . . ?
C18 C17 C20 123.20(14) . . ?
O19 C18 C13 117.90(15) . . ?
O19 C18 C17 122.62(15) . . ?
C13 C18 C17 119.44(14) . . ?
C18 O19 Al1 128.47(11) . . ?
C21 C20 C22 109.18(16) . . ?
C21 C20 C17 112.73(16) . . ?
C22 C20 C17 106.81(15) . . ?
C21 C20 C23 108.05(16) . . ?
C22 C20 C23 106.42(17) . . ?
C17 C20 C23 113.40(15) . . ?
C20 C21 H21A 109.5 . . ?
C20 C21 H21B 109.5 . . ?
H21A C21 H21B 109.5 . . ?
C20 C21 H21C 109.5 . . ?
H21A C21 H21C 109.5 . . ?
H21B C21 H21C 109.5 . . ?
C20 C22 H22A 109.5 . . ?
C20 C22 H22B 109.5 . . ?
H22A C22 H22B 109.5 . . ?
C20 C22 H22C 109.5 . . ?
H22A C22 H22C 109.5 . . ?
H22B C22 H22C 109.5 . . ?
C24 C23 C20 116.9(2) . . ?
C24 C23 H23A 108.1 . . ?
C20 C23 H23A 108.1 . . ?
C24 C23 H23B 108.1 . . ?
C20 C23 H23B 108.1 . . ?
H23A C23 H23B 107.3 . . ?
C23 C24 H24A 109.5 . . ?
C23 C24 H24B 109.5 . . ?
H24A C24 H24B 109.5 . . ?
C23 C24 H24C 109.5 . . ?
H24A C24 H24C 109.5 . . ?
H24B C24 H24C 109.5 . . ?
C6 N61 C62 112.34(12) . . ?
C6 N61 Al1 112.93(9) . . ?
C62 N61 Al1 110.42(10) . . ?
C6 N61 H61 106.9 . . ?
C62 N61 H61 106.9 . . ?
Al1 N61 H61 106.9 . . ?
N61 C62 C63 111.02(13) . . ?
N61 C62 H62A 109.4 . . ?
C63 C62 H62A 109.4 . . ?
N61 C62 H62B 109.4 . . ?
C63 C62 H62B 109.4 . . ?
H62A C62 H62B 108.0 . . ?
C64 C63 C68 121.50(15) . . ?
C64 C63 C62 119.22(15) . . ?
C68 C63 C62 119.28(15) . . ?
C65 C64 C63 120.32(17) . . ?
C65 C64 H64 119.8 . . ?
C63 C64 H64 119.8 . . ?
C66 C65 C64 118.91(18) . . ?
C66 C65 H65 120.5 . . ?
C64 C65 H65 120.5 . . ?
C65 C66 C67 123.44(16) . . ?
C65 C66 H66 118.3 . . ?
C67 C66 H66 118.3 . . ?
C66 C67 C68 117.50(16) . . ?
C66 C67 C70 120.41(15) . . ?
C68 C67 C70 122.03(17) . . ?
O69 C68 C63 119.73(13) . . ?
O69 C68 C67 121.99(15) . . ?
C63 C68 C67 118.27(15) . . ?
C68 O69 Al1 132.17(11) . . ?
C72 C70 C73 108.9(2) . . ?
C72 C70 C67 109.32(19) . . ?
C73 C70 C67 111.3(2) . . ?
C72 C70 C71 108.8(2) . . ?
C73 C70 C71 107.8(2) . . ?
C67 C70 C71 110.63(18) . . ?
C70 C71 H71A 109.5 . . ?
C70 C71 H71B 109.5 . . ?
H71A C71 H71B 109.5 . . ?
C70 C71 H71C 109.5 . . ?
H71A C71 H71C 109.5 . . ?
H71B C71 H71C 109.5 . . ?
C70 C72 H72A 109.5 . . ?
C70 C72 H72B 109.5 . . ?
H72A C72 H72B 109.5 . . ?
C70 C72 H72C 109.5 . . ?
H72A C72 H72C 109.5 . . ?
H72B C72 H72C 109.5 . . ?
C74 C73 C70 115.0(2) . . ?
C74 C73 H73A 108.5 . . ?
C70 C73 H73A 108.5 . . ?
C74 C73 H73B 108.5 . . ?
C70 C73 H73B 108.5 . . ?
H73A C73 H73B 107.5 . . ?
C73 C74 H74A 109.5 . . ?
C73 C74 H74B 109.5 . . ?
H74A C74 H74B 109.5 . . ?
C73 C74 H74C 109.5 . . ?
H74A C74 H74C 109.5 . . ?
H74B C74 H74C 109.5 . . ?
C2SA C1SA C3SA 139.1(6) . 4 ?
C2SA C1SA C7SA 122.5(6) . . ?
C3SA C1SA C7SA 90.8(6) 4 . ?
C2SA C1SA C2SA 101.7(5) . 4 ?
C3SA C1SA C2SA 46.6(4) 4 4 ?
C7SA C1SA C2SA 135.3(6) . 4 ?
C2SA C1SA C1SA 62.9(5) . 4 ?
C3SA C1SA C1SA 88.2(4) 4 4 ?
C7SA C1SA C1SA 170.2(4) . 4 ?
C3SA C2SA C1SA 123.5(7) . . ?
C3SA C2SA C1SA 48.7(5) . 4 ?
C1SA C2SA C1SA 75.3(5) . 4 ?
C3SA C2SA H2SA 118.2 . . ?
C1SA C2SA H2SA 118.3 . . ?
C1SA C2SA H2SA 164.9 4 . ?
C2SA C3SA C1SA 84.7(6) . 4 ?
C2SA C3SA H3SA 137.7 . . ?
C1SA C3SA H3SA 137.7 4 . ?
C5SB C4SB C6SB 93.2(6) . 4 ?
C5SB C4SB H4SB 133.4 . . ?
C6SB C4SB H4SB 133.4 4 . ?
C4SB C5SB C6SB 121.5(8) . . ?
C4SB C5SB H5SB 119.3 . . ?
C6SB C5SB H5SB 119.3 . . ?
C5SB C6SB C4SB 138.1(7) . 4 ?
C5SB C6SB H6SB 111.0 . . ?
C4SB C6SB H6SB 111.0 4 . ?

loop_
_geom_bond_atom_site_label_1
_geom_bond_atom_site_label_2
_geom_bond_distance
_geom_bond_site_symmetry_2
_geom_bond_publ_flag
Al1 O69 1.8493(12) . ?
Al1 O19 1.8745(12) . ?
Al1 O1 1.8906(10) . ?
Al1 O2 1.9627(11) . ?
Al1 N61 2.1088(14) . ?
Al1 N11 2.1112(15) . ?
O1 Al1 1.8906(10) 4 ?
O1 H3 0.8603 . ?
C1 N11 1.498(2) . ?
C1 C6 1.539(2) . ?
C1 C2 1.542(2) . ?
C1 H1 1.0000 . ?
O2 Al1 1.9627(11) 4 ?
C2 C3 1.547(3) . ?
C2 H2A 0.9900 . ?
C2 H2B 0.9900 . ?
C3 C4 1.545(3) . ?
C3 H3A 0.9900 . ?
C3 H3B 0.9900 . ?
C4 C5 1.545(3) . ?
C4 H4A 0.9900 . ?
C4 H4B 0.9900 . ?
C5 C6 1.542(2) . ?
C5 H5A 0.9900 . ?
C5 H5B 0.9900 . ?
C6 N61 1.499(2) . ?
C6 H6 1.0000 . ?
N11 C12 1.498(2) . ?
N11 H11 0.9300 . ?
C12 C13 1.513(2) . ?
C12 H12A 0.9900 . ?
C12 H12B 0.9900 . ?
C13 C14 1.407(2) . ?
C13 C18 1.427(2) . ?
C14 C15 1.395(3) . ?
C14 H14 0.9500 . ?
C15 C16 1.395(3) . ?
C15 H15 0.9500 . ?
C16 C17 1.418(2) . ?
C16 H16 0.9500 . ?
C17 C18 1.434(2) . ?
C17 C20 1.556(3) . ?
C18 O19 1.3617(18) . ?
C20 C21 1.551(3) . ?
C20 C22 1.553(3) . ?
C20 C23 1.557(3) . ?
C21 H21A 0.9800 . ?
C21 H21B 0.9800 . ?
C21 H21C 0.9800 . ?
C22 H22A 0.9800 . ?
C22 H22B 0.9800 . ?
C22 H22C 0.9800 . ?
C23 C24 1.512(4) . ?
C23 H23A 0.9900 . ?
C23 H23B 0.9900 . ?
C24 H24A 0.9800 . ?
C24 H24B 0.9800 . ?
C24 H24C 0.9800 . ?
N61 C62 1.503(2) . ?
N61 H61 0.9300 . ?
C62 C63 1.515(2) . ?
C62 H62A 0.9900 . ?
C62 H62B 0.9900 . ?
C63 C64 1.398(3) . ?
C63 C68 1.429(2) . ?
C64 C65 1.397(3) . ?
C64 H64 0.9500 . ?
C65 C66 1.394(3) . ?
C65 H65 0.9500 . ?
C66 C67 1.411(3) . ?
C66 H66 0.9500 . ?
C67 C68 1.447(2) . ?
C67 C70 1.556(3) . ?
C68 O69 1.352(2) . ?
C70 C72 1.542(4) . ?
C70 C73 1.550(3) . ?
C70 C71 1.569(3) . ?
C71 H71A 0.9800 . ?
C71 H71B 0.9800 . ?
C71 H71C 0.9800 . ?
C72 H72A 0.9800 . ?
C72 H72B 0.9800 . ?
C72 H72C 0.9800 . ?
C73 C74 1.457(5) . ?
C73 H73A 0.9900 . ?
C73 H73B 0.9900 . ?
C74 H74A 0.9800 . ?
C74 H74B 0.9800 . ?
C74 H74C 0.9800 . ?
C1SA C2SA 1.405(9) . ?
C1SA C3SA 1.415(9) 4 ?
C1SA C7SA 1.519(8) . ?
C1SA C2SA 1.874(10) 4 ?
C1SA C1SA 2.036(12) 4 ?
C2SA C3SA 1.367(11) . ?
C2SA C1SA 1.874(10) 4 ?
C2SA H2SA 0.9500 . ?
C3SA C1SA 1.415(9) 4 ?
C3SA H3SA 0.9500 . ?
C7SA H7S1 0.9800 . ?
C7SA H7S2 0.9800 . ?
C7SA H7S3 0.9800 . ?
C4SB C5SB 1.380(10) . ?
C4SB C6SB 1.812(11) 4 ?
C4SB H4SB 0.9500 . ?
C5SB C6SB 1.419(10) . ?
C5SB H5SB 0.9500 . ?
C6SB C4SB 1.812(11) 4 ?
C6SB H6SB 0.9500 . ?

loop_
_geom_torsion_atom_site_label_1
_geom_torsion_atom_site_label_2
_geom_torsion_atom_site_label_3
_geom_torsion_atom_site_label_4
_geom_torsion
_geom_torsion_site_symmetry_1
_geom_torsion_site_symmetry_2
_geom_torsion_site_symmetry_3
_geom_torsion_site_symmetry_4
_geom_torsion_publ_flag
O69 Al1 O1 Al1 174.27(5) . . . 4 ?
O19 Al1 O1 Al1 -88.15(4) . . . 4 ?
O2 Al1 O1 Al1 0.0 . . . 4 ?
N61 Al1 O1 Al1 83.95(4) . . . 4 ?
N11 Al1 O1 Al1 29.68(16) . . . 4 ?
O19 Al1 O2 Al1 97.07(4) . . . 4 ?
O1 Al1 O2 Al1 0.0 . . . 4 ?
N61 Al1 O2 Al1 -91.06(4) . . . 4 ?
N11 Al1 O2 Al1 -171.70(4) . . . 4 ?
N11 C1 C2 C3 179.90(16) . . . . ?
C6 C1 C2 C3 -58.4(2) . . . . ?
C1 C2 C3 C4 56.6(2) . . . . ?
C2 C3 C4 C5 -55.2(2) . . . . ?
C3 C4 C5 C6 55.1(2) . . . . ?
N11 C1 C6 N61 -46.61(15) . . . . ?
C2 C1 C6 N61 -173.05(13) . . . . ?
N11 C1 C6 C5 -173.84(13) . . . . ?
C2 C1 C6 C5 59.71(18) . . . . ?
C4 C5 C6 N61 177.85(16) . . . . ?
C4 C5 C6 C1 -57.8(2) . . . . ?
C6 C1 N11 C12 171.35(13) . . . . ?
C2 C1 N11 C12 -65.68(18) . . . . ?
C6 C1 N11 Al1 46.47(13) . . . . ?
C2 C1 N11 Al1 169.43(12) . . . . ?
O69 Al1 N11 C12 118.35(11) . . . . ?
O19 Al1 N11 C12 22.25(11) . . . . ?
O1 Al1 N11 C12 -96.31(19) . . . . ?
O2 Al1 N11 C12 -67.45(10) . . . . ?
N61 Al1 N11 C12 -151.69(11) . . . . ?
O69 Al1 N11 C1 -115.94(10) . . . . ?
O19 Al1 N11 C1 147.96(10) . . . . ?
O1 Al1 N11 C1 29.4(2) . . . . ?
O2 Al1 N11 C1 58.25(10) . . . . ?
N61 Al1 N11 C1 -25.99(10) . . . . ?
C1 N11 C12 C13 174.73(13) . . . . ?
Al1 N11 C12 C13 -61.60(15) . . . . ?
N11 C12 C13 C14 -124.28(18) . . . . ?
N11 C12 C13 C18 57.4(2) . . . . ?
C18 C13 C14 C15 1.3(3) . . . . ?
C12 C13 C14 C15 -176.98(18) . . . . ?
C13 C14 C15 C16 1.2(3) . . . . ?
C14 C15 C16 C17 -1.9(3) . . . . ?
C15 C16 C17 C18 0.0(3) . . . . ?
C15 C16 C17 C20 174.45(19) . . . . ?
C14 C13 C18 O19 179.09(16) . . . . ?
C12 C13 C18 O19 -2.6(2) . . . . ?
C14 C13 C18 C17 -3.2(3) . . . . ?
C12 C13 C18 C17 175.04(15) . . . . ?
C16 C17 C18 O19 -179.88(16) . . . . ?
C20 C17 C18 O19 5.8(3) . . . . ?
C16 C17 C18 C13 2.6(2) . . . . ?
C20 C17 C18 C13 -171.73(16) . . . . ?
C13 C18 O19 Al1 -43.9(2) . . . . ?
C17 C18 O19 Al1 138.55(14) . . . . ?
O69 Al1 O19 C18 -62.74(14) . . . . ?
O1 Al1 O19 C18 -164.94(13) . . . . ?
O2 Al1 O19 C18 118.23(13) . . . . ?
N61 Al1 O19 C18 65.8(3) . . . . ?
N11 Al1 O19 C18 30.00(13) . . . . ?
C16 C17 C20 C21 137.77(18) . . . . ?
C18 C17 C20 C21 -48.1(2) . . . . ?
C16 C17 C20 C22 -102.33(18) . . . . ?
C18 C17 C20 C22 71.8(2) . . . . ?
C16 C17 C20 C23 14.6(3) . . . . ?
C18 C17 C20 C23 -171.29(17) . . . . ?
C21 C20 C23 C24 -58.0(3) . . . . ?
C22 C20 C23 C24 -175.1(2) . . . . ?
C17 C20 C23 C24 67.7(3) . . . . ?
C1 C6 N61 C62 150.98(12) . . . . ?
C5 C6 N61 C62 -83.79(17) . . . . ?
C1 C6 N61 Al1 25.28(15) . . . . ?
C5 C6 N61 Al1 150.51(13) . . . . ?
O69 Al1 N61 C6 92.55(10) . . . . ?
O19 Al1 N61 C6 -36.4(3) . . . . ?
O1 Al1 N61 C6 -166.14(10) . . . . ?
O2 Al1 N61 C6 -89.22(10) . . . . ?
N11 Al1 N61 C6 -0.01(10) . . . . ?
O69 Al1 N61 C62 -34.18(10) . . . . ?
O19 Al1 N61 C62 -163.1(3) . . . . ?
O1 Al1 N61 C62 67.13(10) . . . . ?
O2 Al1 N61 C62 144.05(10) . . . . ?
N11 Al1 N61 C62 -126.74(10) . . . . ?
C6 N61 C62 C63 -59.94(17) . . . . ?
Al1 N61 C62 C63 67.12(15) . . . . ?
N61 C62 C63 C64 125.73(18) . . . . ?
N61 C62 C63 C68 -53.7(2) . . . . ?
C68 C63 C64 C65 -1.4(3) . . . . ?
C62 C63 C64 C65 179.15(19) . . . . ?
C63 C64 C65 C66 -0.7(3) . . . . ?
C64 C65 C66 C67 1.3(3) . . . . ?
C65 C66 C67 C68 0.3(3) . . . . ?
C65 C66 C67 C70 -176.8(2) . . . . ?
C64 C63 C68 O69 -177.76(18) . . . . ?
C62 C63 C68 O69 1.7(2) . . . . ?
C64 C63 C68 C67 2.9(3) . . . . ?
C62 C63 C68 C67 -177.63(16) . . . . ?
C66 C67 C68 O69 178.37(18) . . . . ?
C70 C67 C68 O69 -4.5(3) . . . . ?
C66 C67 C68 C63 -2.3(3) . . . . ?
C70 C67 C68 C63 174.78(19) . . . . ?
C63 C68 O69 Al1 33.0(2) . . . . ?
C67 C68 O69 Al1 -147.65(14) . . . . ?
O19 Al1 O69 C68 157.76(14) . . . . ?
O1 Al1 O69 C68 -104.01(14) . . . . ?
N61 Al1 O69 C68 -14.26(14) . . . . ?
N11 Al1 O69 C68 66.26(14) . . . . ?
C66 C67 C70 C72 117.2(2) . . . . ?
C68 C67 C70 C72 -59.8(3) . . . . ?
C66 C67 C70 C73 -122.4(2) . . . . ?
C68 C67 C70 C73 60.6(3) . . . . ?
C66 C67 C70 C71 -2.5(4) . . . . ?
C68 C67 C70 C71 -179.6(2) . . . . ?
C72 C70 C73 C74 -179.2(2) . . . . ?
C67 C70 C73 C74 60.1(3) . . . . ?
C71 C70 C73 C74 -61.4(3) . . . . ?
C3SA C1SA C2SA C3SA -42.5(11) 4 . . . ?
C7SA C1SA C2SA C3SA 177.8(6) . . . . ?
C2SA C1SA C2SA C3SA -9.0(9) 4 . . . ?
C1SA C1SA C2SA C3SA 7.2(5) 4 . . . ?
C3SA C1SA C2SA C1SA -49.8(9) 4 . . 4 ?
C7SA C1SA C2SA C1SA 170.6(5) . . . 4 ?
C2SA C1SA C2SA C1SA -16.2(5) 4 . . 4 ?
C1SA C2SA C3SA C1SA -9.3(6) . . . 4 ?
C6SB C4SB C5SB C6SB 10.9(8) 4 . . . ?
C4SB C5SB C6SB C4SB 23.8(15) . . . 4 ?
